data_2239528
loop_
_publ_author_name
'Maroua, Arbi'
'Lamia, Khederi'
'Ahmed, Hamdi'
'Mohamed, Rzaigui'

_publ_section_title
;
 3-Chloro-2-methylanilinium chloride monohydrate
;
_journal_coeditor_code FJ2671
_journal_issue 6
_journal_name_full 'Acta Crystallographica Section E'
_journal_page_first o643
_journal_paper_doi 10.1107/S1600536814009921
_journal_volume 70
_journal_year 2014
_chemical_formula_iupac 'C7 H9 Cl N +, Cl -, H2 O'
_chemical_formula_moiety 'C7 H9 Cl N +, Cl -, H2 O'
_chemical_formula_sum 'C7 H11 Cl2 N O'
_chemical_formula_weight 196.07
_chemical_name_systematic
;
3-Chloro-2-methylanilinium chloride monohydrate
;
_space_group_IT_number 19
_symmetry_cell_setting orthorhombic
_symmetry_space_group_name_Hall 'P 2ac 2ab'
_symmetry_space_group_name_H-M 'P 21 21 21'
_atom_sites_solution_hydrogens geom
_atom_sites_solution_primary direct
_atom_sites_solution_secondary difmap
_audit_creation_method SHELXL-97
_cell_angle_alpha 90.00
_cell_angle_beta 90.00
_cell_angle_gamma 90.00
_cell_formula_units_Z 4
_cell_length_a 7.434(4)
_cell_length_b 7.475(3)
_cell_length_c 16.785(2)
_cell_measurement_reflns_used 25
_cell_measurement_temperature 293(2)
_cell_measurement_theta_max 11
_cell_measurement_theta_min 9
_cell_volume 932.7(6)
_computing_cell_refinement 'CAD-4 EXPRESS (Enraf--Nonius, 1994)'
_computing_data_collection 'CAD-4 EXPRESS (Enraf--Nonius, 1994)'
_computing_data_reduction 'XCAD4 (Harms & Wocadlo, 1995)'
_computing_molecular_graphics 'ORTEP-3 for Windows (Farrugia, 2012)'
_computing_publication_material 'WinGX (Farrugia, 2012)'
_computing_structure_refinement 'SHELXL97 (Sheldrick, 2008)'
_computing_structure_solution 'SHELXS97 (Sheldrick, 2008)'
_diffrn_ambient_temperature 293(2)
_diffrn_measured_fraction_theta_full 0.998
_diffrn_measured_fraction_theta_max 0.998
_diffrn_measurement_device '\k-geometry diffractometer'
_diffrn_measurement_device_type 'Enraf--Nonius CAD-4'
_diffrn_measurement_method 'non-profiled omega scans'
_diffrn_radiation_monochromator graphite
_diffrn_radiation_source 'fine-focus sealed tube'
_diffrn_radiation_type AgK\a
_diffrn_radiation_wavelength 0.56087
_diffrn_reflns_av_R_equivalents 0.0354
_diffrn_reflns_av_sigmaI/netI 0.0865
_diffrn_reflns_limit_h_max 12
_diffrn_reflns_limit_h_min -3
_diffrn_reflns_limit_k_max 12
_diffrn_reflns_limit_k_min -3
_diffrn_reflns_limit_l_max 28
_diffrn_reflns_limit_l_min -2
_diffrn_reflns_number 5019
_diffrn_reflns_theta_full 27.98
_diffrn_reflns_theta_max 27.98
_diffrn_reflns_theta_min 2.35
_diffrn_standards_decay_% 6
_diffrn_standards_interval_time 120
_diffrn_standards_number 2
_exptl_absorpt_coefficient_mu 0.331
_exptl_absorpt_correction_type none
_exptl_crystal_colour Colorless
_exptl_crystal_density_diffrn 1.396
_exptl_crystal_density_method 'not measured'
_exptl_crystal_description Rectangular
_exptl_crystal_F_000 408
_exptl_crystal_size_max 0.50
_exptl_crystal_size_mid 0.25
_exptl_crystal_size_min 0.15
_refine_diff_density_max 0.351
_refine_diff_density_min -0.421
_refine_ls_abs_structure_details 'Flack (1983), unique data only'
_refine_ls_abs_structure_Flack -0.04(19)
_refine_ls_extinction_method none
_refine_ls_goodness_of_fit_ref 0.920
_refine_ls_hydrogen_treatment constr
_refine_ls_matrix_type full
_refine_ls_number_parameters 100
_refine_ls_number_reflns 3947
_refine_ls_number_restraints 3
_refine_ls_restrained_S_all 0.921
_refine_ls_R_factor_all 0.1571
_refine_ls_R_factor_gt 0.0547
_refine_ls_shift/su_max 0.000
_refine_ls_shift/su_mean 0.000
_refine_ls_structure_factor_coef Fsqd
_refine_ls_weighting_details 'calc w=1/[\s^2^(Fo^2^)+(0.0841P)^2^+0.0000P] where P=(Fo^2^+2Fc^2^)/3'
_refine_ls_weighting_scheme calc
_refine_ls_wR_factor_gt 0.1299
_refine_ls_wR_factor_ref 0.1628
_reflns_number_gt 1804
_reflns_number_total 3947
_reflns_threshold_expression I>2sigma(I)
_cod_data_source_file fj2671sup1.cif
_cod_data_source_block I
_cod_database_code 2239528
_cod_database_fobs_code 2239528

loop_
_symmetry_equiv_pos_as_xyz
'x, y, z'
'-x+1/2, -y, z+1/2'
'x+1/2, -y+1/2, -z'
'-x, y+1/2, -z+1/2'

loop_
_atom_site_aniso_label
_atom_site_aniso_U_11
_atom_site_aniso_U_22
_atom_site_aniso_U_33
_atom_site_aniso_U_12
_atom_site_aniso_U_13
_atom_site_aniso_U_23
Cl1 0.0707(6) 0.0555(5) 0.0553(4) 0.0060(5) -0.0007(4) 0.0165(4)
N1 0.0420(14) 0.0319(11) 0.0452(11) 0.0055(11) 0.0059(11) 0.0037(9)
C1 0.0382(16) 0.0326(12) 0.0417(12) 0.0018(12) 0.0008(12) -0.0010(10)
C2 0.0342(13) 0.0304(12) 0.0458(13) 0.0014(13) -0.0018(12) -0.0004(11)
C3 0.0385(16) 0.0449(14) 0.0452(13) 0.0025(16) 0.0000(12) 0.0064(14)
C4 0.0593(19) 0.0548(19) 0.0419(14) 0.006(2) 0.0005(15) -0.0039(14)
C5 0.074(2) 0.0428(16) 0.0576(18) 0.012(2) 0.0078(18) -0.0144(16)
C6 0.0456(16) 0.0296(12) 0.0554(15) 0.0057(15) 0.0021(14) -0.0023(13)
C7 0.073(2) 0.0393(16) 0.0529(16) 0.0120(19) 0.0011(16) -0.0014(16)
O1W 0.0608(15) 0.0390(12) 0.103(2) -0.0020(11) -0.0192(16) 0.0113(13)
Cl2 0.0476(3) 0.0359(3) 0.0573(4) -0.0004(3) -0.0068(4) 0.0006(4)

loop_
_atom_site_type_symbol
_atom_site_label
_atom_site_fract_x
_atom_site_fract_y
_atom_site_fract_z
_atom_site_U_iso_or_equiv
_atom_site_thermal_displace_type
_atom_site_occupancy
Cl Cl1 0.21684(13) 0.68978(12) 0.14721(5) 0.0605(3) Uani 1.000
N N1 0.2400(3) 0.3630(3) 0.41835(13) 0.0397(7) Uani 1.000
C C1 0.2542(4) 0.3587(4) 0.33084(16) 0.0375(8) Uani 1.000
C C2 0.2248(4) 0.5163(4) 0.28915(15) 0.0368(7) Uani 1.000
C C3 0.2477(4) 0.5022(5) 0.20642(15) 0.0429(8) Uani 1.000
C C4 0.2959(5) 0.3453(4) 0.16946(19) 0.0520(10) Uani 1.000
C C5 0.3203(5) 0.1946(5) 0.2135(2) 0.0581(10) Uani 1.000
C C6 0.3010(4) 0.2003(4) 0.29557(18) 0.0435(8) Uani 1.000
C C7 0.1793(5) 0.6906(4) 0.3283(2) 0.0551(10) Uani 1.000
O O1W 0.5280(3) 0.0960(3) 0.01902(16) 0.0676(9) Uani 1.000
Cl Cl2 0.62142(10) 0.50337(10) 0.00015(4) 0.0469(2) Uani 1.000
H H1A 0.20910 0.47250 0.43403 0.0477 Uiso 1.000
H H1B 0.34559 0.33388 0.43972 0.0477 Uiso 1.000
H H1C 0.15674 0.28516 0.43419 0.0477 Uiso 1.000
H H3 0.31954 0.09820 0.32617 0.0522 Uiso 1.000
H H4 0.35005 0.08749 0.18857 0.0698 Uiso 1.000
H H5 0.31181 0.34223 0.11452 0.0624 Uiso 1.000
H H7A 0.16524 0.78143 0.28835 0.0825 Uiso 1.000
H H7B 0.27430 0.72387 0.36406 0.0825 Uiso 1.000
H H7C 0.06902 0.67814 0.35757 0.0825 Uiso 1.000
H H1W1 0.42091 0.05452 0.01130 0.0825 Uiso 1.000
H H2W1 0.52857 0.20105 -0.00122 0.0825 Uiso 1.000

loop_
_atom_type_symbol
_atom_type_description
_atom_type_scat_dispersion_real
_atom_type_scat_dispersion_imag
_atom_type_scat_source
C C 0.0015 0.0009 'International Tables Vol C Tables 4.2.6.8 and 6.1.1.4'
H H 0.0000 0.0000 'International Tables Vol C Tables 4.2.6.8 and 6.1.1.4'
N N 0.0030 0.0019 'International Tables Vol C Tables 4.2.6.8 and 6.1.1.4'
O O 0.0056 0.0036 'International Tables Vol C Tables 4.2.6.8 and 6.1.1.4'
Cl Cl 0.0998 0.0984 'International Tables Vol C Tables 4.2.6.8 and 6.1.1.4'

loop_
_geom_angle_atom_site_label_1
_geom_angle_atom_site_label_2
_geom_angle_atom_site_label_3
_geom_angle
_geom_angle_publ_flag
H1W1 O1W H2W1 106.00 no
H1A N1 H1C 109.00 no
H1B N1 H1C 109.00 no
C1 N1 H1B 109.00 no
C1 N1 H1C 109.00 no
C1 N1 H1A 109.00 no
H1A N1 H1B 109.00 no
C2 C1 C6 123.8(3) no
N1 C1 C2 118.2(2) no
N1 C1 C6 117.9(3) no
C1 C2 C7 123.6(2) no
C3 C2 C7 121.8(3) no
C1 C2 C3 114.6(3) no
Cl1 C3 C4 117.8(2) no
C2 C3 C4 122.9(3) no
Cl1 C3 C2 119.4(3) no
C3 C4 C5 119.8(3) no
C4 C5 C6 120.1(3) no
C1 C6 C5 118.9(3) no
C3 C4 H5 120.00 no
C5 C4 H5 120.00 no
C6 C5 H4 120.00 no
C4 C5 H4 120.00 no
C1 C6 H3 121.00 no
C5 C6 H3 121.00 no
C2 C7 H7B 109.00 no
C2 C7 H7C 109.00 no
C2 C7 H7A 109.00 no
H7A C7 H7C 109.00 no
H7B C7 H7C 109.00 no
H7A C7 H7B 109.00 no

loop_
_geom_bond_atom_site_label_1
_geom_bond_atom_site_label_2
_geom_bond_distance
_geom_bond_publ_flag
Cl1 C3 1.734(4) no
O1W H2W1 0.8600 no
O1W H1W1 0.8600 no
N1 C1 1.473(4) no
N1 H1A 0.8900 no
N1 H1C 0.8900 no
N1 H1B 0.8900 no
C1 C2 1.388(4) no
C1 C6 1.369(4) no
C2 C7 1.498(4) no
C2 C3 1.403(4) no
C3 C4 1.374(5) no
C4 C5 1.360(5) no
C5 C6 1.386(5) no
C4 H5 0.9300 no
C5 H4 0.9300 no
C6 H3 0.9300 no
C7 H7C 0.9600 no
C7 H7A 0.9600 no
C7 H7B 0.9600 no

loop_
_geom_hbond_atom_site_label_D
_geom_hbond_atom_site_label_H
_geom_hbond_atom_site_label_A
_geom_hbond_site_symmetry_A
_geom_hbond_distance_DH
_geom_hbond_distance_HA
_geom_hbond_distance_DA
_geom_hbond_angle_DHA
_geom_hbond_publ_flag
O1W H1W1 Cl2 3_455 0.8600 2.2800 3.129(3) 169.00 yes
O1W H2W1 Cl2 . 0.8600 2.3600 3.139(3) 151.00 yes
N1 H1A Cl2 2_565 0.8900 2.7000 3.178(3) 115.00 yes
N1 H1A O1W 4_655 0.8900 2.3000 2.667(4) 105.00 yes
N1 H1B Cl2 4_645 0.8900 2.6800 3.187(3) 117.00 yes
N1 H1B O1W 4_655 0.8900 2.2800 2.667(4) 106.00 yes
N1 H1C Cl2 2_565 0.8900 2.8300 3.178(3) 105.00 yes
C7 H7A Cl1 . 0.9600 2.5000 3.053(4) 117.00 ?

loop_
_geom_torsion_atom_site_label_1
_geom_torsion_atom_site_label_2
_geom_torsion_atom_site_label_3
_geom_torsion_atom_site_label_4
_geom_torsion
_geom_torsion_publ_flag
N1 C1 C2 C3 177.7(3) no
N1 C1 C2 C7 0.2(4) no
C6 C1 C2 C3 -0.3(4) no
C6 C1 C2 C7 -178.0(3) no
N1 C1 C6 C5 -178.1(3) no
C2 C1 C6 C5 -0.2(5) no
C1 C2 C3 Cl1 -179.5(2) no
C1 C2 C3 C4 -0.2(5) no
C7 C2 C3 Cl1 -1.8(4) no
C7 C2 C3 C4 177.6(3) no
Cl1 C3 C4 C5 -179.5(3) no
C2 C3 C4 C5 1.2(5) no
C3 C4 C5 C6 -1.6(5) no
C4 C5 C6 C1 1.1(5) no
